data_7031318
loop_
_publ_author_name
'Arnold, Polly L.'
'Cadenbach, Thomas'
'Marr, Isobel H.'
'Fyfe, Andrew A.'
'Bell, Nicola L.'
'Bellabarba, Ronan'
'Tooze, Robert P.'
'Love, Jason B.'

_publ_section_title
;
 Homo- and heteroleptic alkoxycarbene f-element complexes and their
 reactivity towards acidic N-H and C-H bonds.
;
_journal_issue 38
_journal_name_full 'Dalton transactions (Cambridge, England : 2003)'
_journal_page_first 14346
_journal_page_last 14358
_journal_paper_doi 10.1039/c4dt01442a
_journal_volume 43
_journal_year 2014
_chemical_formula_moiety 'C30 H46 N4 O2 Y, C5 H5'
_chemical_formula_sum 'C35 H51 N4 O2 Y'
_chemical_formula_weight 648.70
_chemical_name_systematic
;
 ?
;
_space_group_crystal_system tetragonal
_space_group_IT_number 142
_space_group_name_Hall '-I 4bd 2c'
_space_group_name_H-M_alt 'I 41/a c d'
_symmetry_space_group_name_Hall '-I 4bd 2c'
_symmetry_space_group_name_H-M 'I 41/a c d :2'
_atom_sites_solution_hydrogens mixed
_audit_creation_method SHELXL-2014
_cell_angle_alpha 90.000(5)
_cell_angle_beta 90.000(5)
_cell_angle_gamma 90.000(5)
_cell_formula_units_Z 16
_cell_length_a 17.618(5)
_cell_length_b 17.618(5)
_cell_length_c 47.904(5)
_cell_measurement_reflns_used 4404
_cell_measurement_temperature 173(2)
_cell_measurement_theta_max 24.2710
_cell_measurement_theta_min 3.6780
_cell_volume 14869(6)
_computing_cell_refinement
;
CrysAlisPro, Oxford Diffraction Ltd.,
Version 1.171.34.40 (release 27-08-2010 CrysAlis171 .NET)
(compiled Aug 27 2010,11:50:40)
;
_computing_data_collection
;
CrysAlisPro, Oxford Diffraction Ltd.,
Version 1.171.34.40 (release 27-08-2010 CrysAlis171 .NET)
(compiled Aug 27 2010,11:50:40)
;
_computing_data_reduction
;
CrysAlisPro, Oxford Diffraction Ltd.,
Version 1.171.34.40 (release 27-08-2010 CrysAlis171 .NET)
(compiled Aug 27 2010,11:50:40)
;
_computing_molecular_graphics ortep
_computing_publication_material ortep
_computing_structure_refinement 'SHELXL-2014 (Sheldrick, SHELXL-2014)'
_computing_structure_solution SIR-92
_diffrn_ambient_temperature 173(2)
_diffrn_detector_area_resol_mean 16.1042
_diffrn_measured_fraction_theta_full 0.998
_diffrn_measured_fraction_theta_max 0.998
_diffrn_measurement_device_type 'Xcalibur, Eos'
_diffrn_measurement_method '\w scans'
_diffrn_radiation_monochromator graphite
_diffrn_radiation_source 'Enhance (Mo) X-ray Source'
_diffrn_radiation_type MoK\a
_diffrn_radiation_wavelength 0.71073
_diffrn_reflns_av_R_equivalents 0.0677
_diffrn_reflns_av_unetI/netI 0.0547
_diffrn_reflns_Laue_measured_fraction_full 0.998
_diffrn_reflns_Laue_measured_fraction_max 0.998
_diffrn_reflns_limit_h_max 18
_diffrn_reflns_limit_h_min -12
_diffrn_reflns_limit_k_max 21
_diffrn_reflns_limit_k_min -21
_diffrn_reflns_limit_l_max 58
_diffrn_reflns_limit_l_min -58
_diffrn_reflns_number 22420
_diffrn_reflns_point_group_measured_fraction_full 0.998
_diffrn_reflns_point_group_measured_fraction_max 0.998
_diffrn_reflns_theta_full 25.000
_diffrn_reflns_theta_max 25.679
_diffrn_reflns_theta_min 3.271
_exptl_absorpt_coefficient_mu 1.601
_exptl_absorpt_correction_T_max 0.761
_exptl_absorpt_correction_T_min 0.448
_exptl_absorpt_correction_type multi-scan
_exptl_absorpt_process_details
;
CrysAlisPro, Agilent Technologies,
Version 1.171.36.24 (release 03-12-2012 CrysAlis171 .NET)
(compiled Dec  3 2012,18:21:49)
Empirical absorption correction using spherical harmonics,
 implemented in SCALE3 ABSPACK scaling algorithm.
;
_exptl_crystal_colour colourless
_exptl_crystal_density_diffrn 1.159
_exptl_crystal_description block
_exptl_crystal_F_000 5504
_exptl_crystal_size_max 0.6385
_exptl_crystal_size_mid 0.4229
_exptl_crystal_size_min 0.1705
_refine_diff_density_max 0.762
_refine_diff_density_min -0.468
_refine_diff_density_rms 0.063
_refine_ls_extinction_method none
_refine_ls_goodness_of_fit_ref 1.055
_refine_ls_hydrogen_treatment mixed
_refine_ls_matrix_type full
_refine_ls_number_parameters 202
_refine_ls_number_reflns 3529
_refine_ls_number_restraints 182
_refine_ls_restrained_S_all 1.029
_refine_ls_R_factor_all 0.1093
_refine_ls_R_factor_gt 0.0580
_refine_ls_shift/su_max 0.001
_refine_ls_shift/su_mean 0.000
_refine_ls_structure_factor_coef Fsqd
_refine_ls_weighting_details 'w=1/[\s^2^(Fo^2^)+(0.0712P)^2^+28.4153P] where P=(Fo^2^+2Fc^2^)/3'
_refine_ls_weighting_scheme calc
_refine_ls_wR_factor_gt 0.1411
_refine_ls_wR_factor_ref 0.1624
_reflns_Friedel_coverage 0.000
_reflns_number_gt 2192
_reflns_number_total 3529
_reflns_threshold_expression 'I > 2\s(I)'
_cod_data_source_file c4dt01442a2.cif
_cod_data_source_block 9
_cod_depositor_comments 'Adding full bibliography for 7031309--7031319.cif.'
_cod_original_cell_volume 14869(9)
_cod_database_code 7031318
_shelx_space_group_comment
;
The symmetry employed for this shelxl refinement is uniquely defined
by the following loop, which should always be used as a source of
symmetry information in preference to the above space-group names.
They are only intended as comments.
;
_shelxl_version_number 2014-3

loop_
_space_group_symop_operation_xyz
'x, y, z'
'-x, -y+1/2, z'
'x, -y, -z+1/2'
'-x+1/2, y, -z'
'-y+1/4, -x+1/4, -z+1/4'
'y+3/4, x+1/4, -z+1/4'
'y+1/4, -x+1/4, z+3/4'
'-y+1/4, x+3/4, z+1/4'
'x+1/2, y+1/2, z+1/2'
'-x+1/2, -y+1, z+1/2'
'x+1/2, -y+1/2, -z+1'
'-x+1, y+1/2, -z+1/2'
'-y+3/4, -x+3/4, -z+3/4'
'y+5/4, x+3/4, -z+3/4'
'y+3/4, -x+3/4, z+5/4'
'-y+3/4, x+5/4, z+3/4'
'-x, -y, -z'
'x, y-1/2, -z'
'-x, y, z-1/2'
'x-1/2, -y, z'
'y-1/4, x-1/4, z-1/4'
'-y-3/4, -x-1/4, z-1/4'
'-y-1/4, x-1/4, -z-3/4'
'y-1/4, -x-3/4, -z-1/4'
'-x+1/2, -y+1/2, -z+1/2'
'x+1/2, y, -z+1/2'
'-x+1/2, y+1/2, z'
'x, -y+1/2, z+1/2'
'y+1/4, x+1/4, z+1/4'
'-y-1/4, -x+1/4, z+1/4'
'-y+1/4, x+1/4, -z-1/4'
'y+1/4, -x-1/4, -z+1/4'

loop_
_atom_site_label
_atom_site_type_symbol
_atom_site_fract_x
_atom_site_fract_y
_atom_site_fract_z
_atom_site_U_iso_or_equiv
_atom_site_adp_type
_atom_site_occupancy
_atom_site_site_symmetry_order
_atom_site_calc_flag
_atom_site_refinement_flags_posn
_atom_site_refinement_flags_adp
_atom_site_refinement_flags_occupancy
_atom_site_disorder_assembly
_atom_site_disorder_group
Y1 Y 0.56863(3) 0.0000 0.2500 0.0546(3) Uani 1 2 d S T P . .
H1 H 0.306(2) 0.059(2) 0.1584(9) 0.063(13) Uiso 1 1 d . . . . .
O1 O 0.48836(16) -0.03637(17) 0.22119(6) 0.0503(8) Uani 1 1 d . . . . .
N1 N 0.35701(18) 0.04082(19) 0.19895(6) 0.0379(8) Uani 1 1 d . . . . .
N2 N 0.3269(2) 0.1520(2) 0.18388(8) 0.0514(9) Uani 1 1 d . . . . .
C6 C 0.4507(2) -0.0654(2) 0.19806(9) 0.0484(11) Uani 1 1 d . . . . .
C7 C 0.4518(3) -0.1529(3) 0.19896(13) 0.0801(18) Uani 1 1 d . . . . .
H7A H 0.5045 -0.1707 0.1998 0.120 Uiso 1 1 calc R U . . .
H7B H 0.4274 -0.1730 0.1821 0.120 Uiso 1 1 calc R U . . .
H7C H 0.4243 -0.1705 0.2155 0.120 Uiso 1 1 calc R U . . .
C14 C 0.3583(4) 0.2494(3) 0.14976(11) 0.0833(18) Uani 1 1 d . . . . .
H14A H 0.3370 0.2879 0.1372 0.125 Uiso 1 1 calc R U . . .
H14B H 0.3854 0.2111 0.1388 0.125 Uiso 1 1 calc R U . . .
H14C H 0.3937 0.2736 0.1628 0.125 Uiso 1 1 calc R U . . .
C13 C 0.2972(3) 0.2131(3) 0.16535(13) 0.0786(17) Uani 1 1 d . . . . .
H13 H 0.2871 0.1764 0.1499 0.094 Uiso 1 1 calc R U . A 1
C8 C 0.4864(3) -0.0363(3) 0.17136(10) 0.0682(14) Uani 1 1 d . . . . .
H8A H 0.4868 0.0193 0.1716 0.102 Uiso 1 1 calc R U . . .
H8B H 0.4568 -0.0542 0.1553 0.102 Uiso 1 1 calc R U . . .
H8C H 0.5385 -0.0552 0.1699 0.102 Uiso 1 1 calc R U . . .
C9 C 0.3674(2) -0.0419(2) 0.19941(9) 0.0426(10) Uani 1 1 d . . . . .
H9A H 0.3401 -0.0644 0.1834 0.051 Uiso 1 1 calc R U . . .
H9B H 0.3446 -0.0625 0.2167 0.051 Uiso 1 1 calc R U . . .
C10 C 0.3250(2) 0.0783(3) 0.17788(9) 0.0465(11) Uani 1 1 d . . . . .
C11 C 0.3792(2) 0.0919(2) 0.21877(8) 0.0428(10) Uani 1 1 d . . . . .
H11A H 0.4033 0.0804 0.2360 0.051 Uiso 1 1 calc R U . . .
C12 C 0.3607(2) 0.1613(3) 0.20950(9) 0.0506(11) Uani 1 1 d . . . . .
H12A H 0.3693 0.2080 0.2189 0.061 Uiso 1 1 calc R U . . .
C16A C 0.2026(3) 0.0474(3) 0.1250 0.106(4) Uani 1 2 d S T P B 1
H16A H 0.1644 0.0856 0.1250 0.127 Uiso 1 2 calc R U P B 1
C17A C 0.2674(6) 0.0506(4) 0.11174(11) 0.117(4) Uani 1 1 d . . . B 1
H17A H 0.2848 0.0914 0.1005 0.140 Uiso 1 1 calc R U . B 1
C18A C 0.3040(3) -0.0125(5) 0.11675(15) 0.111(4) Uani 1 1 d . . . B 1
H18A H 0.3525 -0.0258 0.1096 0.133 Uiso 1 1 calc R U . B 1
C1A C 0.5951(10) 0.1422(9) 0.2426(3) 0.067(2) Uani 0.401(12) 1 d . U P C 1
H1AA H 0.5621 0.1867 0.2471 0.080 Uiso 0.401(12) 1 calc R U P C 1
C2A C 0.6561(9) 0.1123(10) 0.2579(3) 0.067(2) Uani 0.401(12) 1 d . U P C 1
H2AA H 0.6705 0.1309 0.2769 0.080 Uiso 0.401(12) 1 calc R U P C 1
C3A C 0.6975(8) 0.0643(10) 0.2435(3) 0.067(2) Uani 0.401(12) 1 d . U P C 1
H3AA H 0.7466 0.0426 0.2503 0.080 Uiso 0.401(12) 1 calc R U P C 1
C4A C 0.6684(9) 0.0523(9) 0.2170(3) 0.067(2) Uani 0.401(12) 1 d . U P C 1
H4AA H 0.6944 0.0212 0.2024 0.080 Uiso 0.401(12) 1 calc R U P C 1
C5A C 0.6091(11) 0.0992(10) 0.2117(4) 0.067(2) Uani 0.401(12) 1 d . U P C 1
H5AA H 0.5842 0.1102 0.1933 0.080 Uiso 0.401(12) 1 calc R U P C 1
C15A C 0.2228(15) 0.2274(15) 0.1687(7) 0.089(4) Uani 0.348(19) 1 d . U P D 1
H15A H 0.2060 0.2635 0.1543 0.106 Uiso 0.348(19) 1 calc R U P D 1
H15B H 0.2140 0.2492 0.1872 0.106 Uiso 0.348(19) 1 calc R U P D 1
H15C H 0.1940 0.1801 0.1668 0.106 Uiso 0.348(19) 1 calc R U P D 1
C1B C 0.5667(6) 0.1544(7) 0.2336(2) 0.072(2) Uani 0.599(12) 1 d . U P C 2
H1BA H 0.5211 0.1881 0.2345 0.086 Uiso 0.599(12) 1 calc R U P C 2
C2B C 0.6266(6) 0.1527(8) 0.2543(2) 0.072(2) Uani 0.599(12) 1 d . U P C 2
H2BA H 0.6299 0.1843 0.2716 0.086 Uiso 0.599(12) 1 calc R U P C 2
C3B C 0.6836(6) 0.1143(7) 0.2419(2) 0.072(2) Uani 0.599(12) 1 d . U P C 2
H3BA H 0.7365 0.1110 0.2494 0.086 Uiso 0.599(12) 1 calc R U P C 2
C4B C 0.6613(7) 0.0893(7) 0.2152(2) 0.072(2) Uani 0.599(12) 1 d . U P C 2
H4BA H 0.6947 0.0716 0.1996 0.086 Uiso 0.599(12) 1 calc R U P C 2
C5B C 0.5861(6) 0.1193(8) 0.2132(3) 0.072(2) Uani 0.599(12) 1 d . U P C 2
H5BA H 0.5580 0.1222 0.1951 0.086 Uiso 0.599(12) 1 calc R U P C 2
C15B C 0.2426(8) 0.2621(8) 0.1801(3) 0.089(4) Uani 0.652(19) 1 d . U P D 2
H15D H 0.2694 0.2924 0.1941 0.106 Uiso 0.652(19) 1 calc R U P D 2
H15E H 0.2042 0.2305 0.1893 0.106 Uiso 0.652(19) 1 calc R U P D 2
H15F H 0.2177 0.2959 0.1667 0.106 Uiso 0.652(19) 1 calc R U P D 2

loop_
_atom_site_aniso_label
_atom_site_aniso_U_11
_atom_site_aniso_U_22
_atom_site_aniso_U_33
_atom_site_aniso_U_23
_atom_site_aniso_U_13
_atom_site_aniso_U_12
Y1 0.0225(3) 0.0957(6) 0.0454(3) -0.0018(3) 0.000 0.000
O1 0.0410(16) 0.0483(17) 0.0617(18) 0.0079(15) -0.0143(15) -0.0058(15)
N1 0.0355(19) 0.0413(19) 0.0370(17) 0.0069(15) -0.0062(15) -0.0044(16)
N2 0.054(2) 0.040(2) 0.060(2) 0.0119(18) -0.0100(19) 0.0004(18)
C6 0.041(2) 0.041(2) 0.064(3) 0.004(2) -0.011(2) -0.005(2)
C7 0.067(3) 0.041(3) 0.133(5) -0.006(3) -0.035(3) 0.001(3)
C14 0.104(5) 0.067(4) 0.079(3) 0.027(3) 0.022(3) 0.018(3)
C13 0.075(4) 0.058(3) 0.103(4) 0.031(3) -0.009(3) 0.014(3)
C8 0.058(3) 0.081(4) 0.066(3) -0.010(3) 0.004(3) -0.001(3)
C9 0.038(2) 0.038(2) 0.052(2) 0.009(2) -0.012(2) -0.006(2)
C10 0.049(3) 0.045(3) 0.046(2) 0.008(2) -0.010(2) -0.002(2)
C11 0.039(2) 0.052(3) 0.037(2) -0.002(2) -0.0052(19) -0.005(2)
C12 0.046(3) 0.047(3) 0.059(3) -0.011(2) -0.004(2) -0.004(2)
C16A 0.107(6) 0.107(6) 0.102(9) -0.063(6) -0.063(6) 0.066(8)
C17A 0.235(11) 0.081(5) 0.035(3) 0.015(3) -0.028(5) -0.101(6)
C18A 0.027(3) 0.180(8) 0.125(8) -0.121(7) 0.005(3) -0.010(4)
C1A 0.061(5) 0.068(5) 0.072(4) 0.013(4) 0.004(3) -0.040(4)
C2A 0.061(5) 0.068(5) 0.072(4) 0.013(4) 0.004(3) -0.040(4)
C3A 0.061(5) 0.068(5) 0.072(4) 0.013(4) 0.004(3) -0.040(4)
C4A 0.061(5) 0.068(5) 0.072(4) 0.013(4) 0.004(3) -0.040(4)
C5A 0.061(5) 0.068(5) 0.072(4) 0.013(4) 0.004(3) -0.040(4)
C15A 0.069(7) 0.055(8) 0.142(11) 0.036(7) 0.022(7) 0.018(7)
C1B 0.052(3) 0.098(4) 0.066(3) 0.010(3) 0.000(2) -0.045(3)
C2B 0.052(3) 0.098(4) 0.066(3) 0.010(3) 0.000(2) -0.045(3)
C3B 0.052(3) 0.098(4) 0.066(3) 0.010(3) 0.000(2) -0.045(3)
C4B 0.052(3) 0.098(4) 0.066(3) 0.010(3) 0.000(2) -0.045(3)
C5B 0.052(3) 0.098(4) 0.066(3) 0.010(3) 0.000(2) -0.045(3)
C15B 0.069(7) 0.055(8) 0.142(11) 0.036(7) 0.022(7) 0.018(7)

loop_
_atom_type_symbol
_atom_type_description
_atom_type_scat_dispersion_real
_atom_type_scat_dispersion_imag
_atom_type_scat_source
C C 0.0033 0.0016 'International Tables Vol C Tables 4.2.6.8 and 6.1.1.4'
H H 0.0000 0.0000 'International Tables Vol C Tables 4.2.6.8 and 6.1.1.4'
N N 0.0061 0.0033 'International Tables Vol C Tables 4.2.6.8 and 6.1.1.4'
O O 0.0106 0.0060 'International Tables Vol C Tables 4.2.6.8 and 6.1.1.4'
Y Y -2.7962 3.5667 'International Tables Vol C Tables 4.2.6.8 and 6.1.1.4'

loop_
_geom_angle_atom_site_label_1
_geom_angle_atom_site_label_2
_geom_angle_atom_site_label_3
_geom_angle
_geom_angle_site_symmetry_1
_geom_angle_site_symmetry_3
O1 Y1 O1 94.20(17) . 3
O1 Y1 C2A 94.3(4) . 3
O1 Y1 C2A 138.9(4) 3 3
O1 Y1 C2A 138.9(4) . .
O1 Y1 C2A 94.2(4) 3 .
C2A Y1 C2A 105.2(9) 3 .
O1 Y1 C4A 140.7(4) . 3
O1 Y1 C4A 99.7(4) 3 3
C2A Y1 C4A 52.3(5) 3 3
C2A Y1 C4A 76.7(6) . 3
O1 Y1 C4A 99.7(4) . .
O1 Y1 C4A 140.7(4) 3 .
C2A Y1 C4A 76.7(6) 3 .
C2A Y1 C4A 52.3(5) . .
C4A Y1 C4A 92.4(8) 3 .
O1 Y1 C3A 131.4(3) . .
O1 Y1 C3A 123.2(4) 3 .
C2A Y1 C3A 77.8(7) 3 .
C2A Y1 C3A 29.8(5) . .
C4A Y1 C3A 67.7(6) 3 .
C4A Y1 C3A 31.7(4) . .
O1 Y1 C3A 123.2(4) . 3
O1 Y1 C3A 131.4(3) 3 3
C2A Y1 C3A 29.8(5) 3 3
C2A Y1 C3A 77.8(7) . 3
C4A Y1 C3A 31.6(4) 3 3
C4A Y1 C3A 67.7(6) . 3
C3A Y1 C3A 54.7(8) . 3
O1 Y1 C1A 85.1(3) . 3
O1 Y1 C1A 109.4(4) 3 3
C2A Y1 C1A 31.9(5) 3 3
C2A Y1 C1A 129.0(6) . 3
C4A Y1 C1A 55.6(5) 3 3
C4A Y1 C1A 108.3(6) . 3
C3A Y1 C1A 106.7(6) . 3
C3A Y1 C1A 52.5(5) 3 3
O1 Y1 C1A 109.4(4) . .
O1 Y1 C1A 85.1(3) 3 .
C2A Y1 C1A 129.0(6) 3 .
C2A Y1 C1A 31.9(5) . .
C4A Y1 C1A 108.3(6) 3 .
C4A Y1 C1A 55.6(5) . .
C3A Y1 C1A 52.5(5) . .
C3A Y1 C1A 106.7(6) 3 .
C1A Y1 C1A 159.1(8) 3 .
O1 Y1 C5A 116.3(4) . 3
O1 Y1 C5A 85.7(5) 3 3
C2A Y1 C5A 54.7(6) 3 3
C2A Y1 C5A 104.4(6) . 3
C4A Y1 C5A 30.3(5) 3 3
C4A Y1 C5A 119.2(7) . 3
C3A Y1 C5A 97.9(6) . 3
C3A Y1 C5A 51.8(5) 3 3
C1A Y1 C5A 37.7(5) 3 3
C1A Y1 C5A 133.9(6) . 3
O1 Y1 C5A 85.7(5) . .
O1 Y1 C5A 116.3(4) 3 .
C2A Y1 C5A 104.4(6) 3 .
C2A Y1 C5A 54.7(6) . .
C4A Y1 C5A 119.2(7) 3 .
C4A Y1 C5A 30.3(5) . .
C3A Y1 C5A 51.8(5) . .
C3A Y1 C5A 97.9(6) 3 .
C1A Y1 C5A 133.9(6) 3 .
C1A Y1 C5A 37.7(5) . .
C5A Y1 C5A 148.6(9) 3 .
C6 O1 Y1 165.6(3) . .
C10 N1 C11 108.7(4) . .
C10 N1 C9 123.8(3) . .
C11 N1 C9 127.4(3) . .
C10 N2 C12 108.7(4) . .
C10 N2 C13 124.6(4) . .
C12 N2 C13 126.7(4) . .
O1 C6 C8 110.5(4) . .
O1 C6 C9 109.0(4) . .
C8 C6 C9 110.0(4) . .
O1 C6 C7 109.9(4) . .
C8 C6 C7 110.9(4) . .
C9 C6 C7 106.5(4) . .
C15A C13 C14 134.3(11) . .
C14 C13 C15B 118.1(7) . .
C15A C13 N2 114.1(11) . .
C14 C13 N2 111.2(4) . .
C15B C13 N2 111.6(6) . .
N1 C9 C6 112.9(3) . .
N2 C10 N1 108.0(4) . .
C12 C11 N1 107.5(4) . .
C11 C12 N2 107.0(4) . .
C17A C16A C17A 108.0(10) 5 .
C18A C17A C16A 107.8(6) . .
C18A C18A C17A 108.2(5) 5 .
C2A C1A C5A 100.3(14) . .
C2A C1A Y1 72.6(8) . .
C5A C1A Y1 73.1(7) . .
C3A C2A C1A 113.3(14) . .
C3A C2A Y1 76.0(8) . .
C1A C2A Y1 75.5(8) . .
C2A C3A C4A 111.8(15) . .
C2A C3A Y1 74.2(8) . .
C4A C3A Y1 73.4(8) . .
C5A C4A C3A 111.3(16) . .
C5A C4A Y1 78.8(10) . .
C3A C4A Y1 75.0(8) . .
C4A C5A C1A 102.8(16) . .
C4A C5A Y1 70.9(9) . .
C1A C5A Y1 69.2(7) . .
C5B C1B C2B 109.7(11) . .
C5B C1B Y1 74.3(8) . .
C2B C1B Y1 77.4(7) . .
C3B C2B C1B 104.7(10) . .
C3B C2B Y1 76.4(7) . .
C1B C2B Y1 73.3(6) . .
C2B C3B C4B 110.3(10) . .
C2B C3B Y1 76.5(6) . .
C4B C3B Y1 72.9(5) . .
C3B C4B C5B 101.9(10) . .
C3B C4B Y1 78.4(5) . .
C5B C4B Y1 73.2(6) . .
C1B C5B C4B 113.4(11) . .
C1B C5B Y1 80.8(8) . .
C4B C5B Y1 77.1(6) . .

loop_
_geom_bond_atom_site_label_1
_geom_bond_atom_site_label_2
_geom_bond_distance
_geom_bond_site_symmetry_2
Y1 O1 2.077(3) .
Y1 O1 2.078(3) 3
Y1 C2A 2.536(13) 3
Y1 C2A 2.536(13) .
Y1 C4A 2.537(14) 3
Y1 C4A 2.537(14) .
Y1 C3A 2.557(12) .
Y1 C3A 2.557(12) 3
Y1 C1A 2.572(15) 3
Y1 C1A 2.572(15) .
Y1 C5A 2.634(17) 3
Y1 C5A 2.634(17) .
O1 C6 1.389(5) .
N1 C10 1.332(5) .
N1 C11 1.366(5) .
N1 C9 1.469(5) .
N2 C10 1.329(5) .
N2 C12 1.374(5) .
N2 C13 1.491(6) .
C6 C8 1.515(6) .
C6 C9 1.527(6) .
C6 C7 1.541(6) .
C14 C13 1.459(7) .
C13 C15A 1.34(3) .
C13 C15B 1.472(14) .
C11 C12 1.340(6) .
C16A C17A 1.308(11) 5
C16A C17A 1.308(11) .
C17A C18A 1.307(9) .
C18A C18A 1.301(15) 5
C1A C2A 1.40(2) .
C1A C5A 1.68(3) .
C2A C3A 1.31(2) .
C3A C4A 1.389(18) .
C4A C5A 1.36(2) .
C1B C5B 1.207(16) .
C1B C2B 1.448(13) .
C2B C3B 1.348(15) .
C3B C4B 1.409(13) .
C4B C5B 1.429(15) .
